data_7054465
loop_
_publ_author_name
'Guan, Qing-Lin'
'Liu, Zhi'
'Wei, Wen-Juan'
'Xing, Yong-Heng'
'Liu, Jing'
'Zhang, Rui'
'Hou, Ya-Nan'
'Wang, Xuan'
'Bai, Feng-Ying'

_publ_section_title
;
 Synthesis, structure, spectroscopy of four novel supramolecular complexes
 and cytotoxicity study by application of multiple parallel perfused
 microbioreactors
;
_journal_issue 7
_journal_name_full 'New Journal of Chemistry'
_journal_page_first 3258
_journal_paper_doi 10.1039/c3nj01646c
_journal_volume 38
_journal_year 2014
_chemical_formula_sum 'C31.5 H28.5 N7.5 O11.5 Zn'
_chemical_formula_weight 761.49
_chemical_name_systematic
; 
 ? 
;
_space_group_IT_number 2
_symmetry_cell_setting triclinic
_symmetry_space_group_name_Hall '-P 1'
_symmetry_space_group_name_H-M 'P -1'
_atom_sites_solution_hydrogens geom
_atom_sites_solution_primary direct
_atom_sites_solution_secondary difmap
_audit_creation_method SHELXL-97
_cell_angle_alpha 108.093(1)
_cell_angle_beta 104.845(1)
_cell_angle_gamma 91.562(1)
_cell_formula_units_Z 2
_cell_length_a 9.537(4)
_cell_length_b 12.679(3)
_cell_length_c 15.191(1)
_cell_measurement_temperature 293(2)
_cell_measurement_theta_max 26.73
_cell_measurement_theta_min 1.85
_cell_volume 1676.3(8)
_computing_cell_refinement 'Bruker SMART'
_computing_data_collection 'Bruker SMART'
_computing_data_reduction 'Bruker SAINT'
_computing_molecular_graphics 'Bruker SHELXTL'
_computing_publication_material 'Bruker SHELXTL'
_computing_structure_refinement 'SHELXL-97 (Sheldrick, 1997)'
_computing_structure_solution 'SHELXS-97 (Sheldrick, 1990)'
_diffrn_ambient_temperature 293(2)
_diffrn_measured_fraction_theta_full 0.980
_diffrn_measured_fraction_theta_max 0.980
_diffrn_measurement_device_type 'Bruker AXS SMART APEX II CCD'
_diffrn_measurement_method '\w scans'
_diffrn_radiation_monochromator graphite
_diffrn_radiation_source 'fine-focus sealed tube'
_diffrn_radiation_type MoK\a
_diffrn_radiation_wavelength 0.71073
_diffrn_reflns_av_R_equivalents 0.0127
_diffrn_reflns_av_sigmaI/netI 0.0287
_diffrn_reflns_limit_h_max 12
_diffrn_reflns_limit_h_min -11
_diffrn_reflns_limit_k_max 15
_diffrn_reflns_limit_k_min -16
_diffrn_reflns_limit_l_max 14
_diffrn_reflns_limit_l_min -19
_diffrn_reflns_number 9720
_diffrn_reflns_theta_full 26.73
_diffrn_reflns_theta_max 26.73
_diffrn_reflns_theta_min 1.85
_diffrn_standards_decay_% 0
_diffrn_standards_interval_count 0
_diffrn_standards_interval_time 0
_diffrn_standards_number 0
_exptl_absorpt_coefficient_mu 0.807
_exptl_absorpt_correction_T_max 0.8457
_exptl_absorpt_correction_T_min 0.6736
_exptl_absorpt_correction_type multi-scan
_exptl_crystal_colour colorless
_exptl_crystal_density_diffrn 1.509
_exptl_crystal_density_method 'not measured'
_exptl_crystal_description block
_exptl_crystal_F_000 784
_exptl_crystal_size_max 0.53
_exptl_crystal_size_mid 0.33
_exptl_crystal_size_min 0.22
_refine_diff_density_max 0.494
_refine_diff_density_min -0.366
_refine_diff_density_rms 0.043
_refine_ls_extinction_method none
_refine_ls_goodness_of_fit_ref 1.029
_refine_ls_hydrogen_treatment mixed
_refine_ls_matrix_type full
_refine_ls_number_parameters 542
_refine_ls_number_reflns 6968
_refine_ls_number_restraints 15
_refine_ls_restrained_S_all 1.033
_refine_ls_R_factor_all 0.0563
_refine_ls_R_factor_gt 0.0390
_refine_ls_shift/su_max 0.040
_refine_ls_shift/su_mean 0.001
_refine_ls_structure_factor_coef Fsqd
_refine_ls_weighting_details 'calc w=1/[\s^2^(Fo^2^)+(0.0435P)^2^+0.6412P] where P=(Fo^2^+2Fc^2^)/3'
_refine_ls_weighting_scheme calc
_refine_ls_wR_factor_gt 0.0922
_refine_ls_wR_factor_ref 0.1008
_reflns_number_gt 5277
_reflns_number_total 6968
_reflns_threshold_expression >2sigma(I)
_cod_data_source_file c3nj01646c2.cif
_cod_data_source_block x
_cod_depositor_comments
;
The following automatic conversions were performed:

'_symmetry_cell_setting' value 'Triclinic' changed to 'triclinic'
according to
/usr/data/users/saulius/crontab/automatic-downloads/current/RSC/lib/dictionaries/cif_core.dic
dictionary named 'cif_core.dic' version 2.4.2 from 2011-04-26.

Automatic conversion script
Id: cif_fix_values 2827 2014-09-09 07:05:25Z andrius 
;
_cod_original_cell_volume 1676.42(19)
_cod_original_sg_symbol_H-M P-1
_cod_original_formula_sum 'C31.50 H28.50 N7.50 O11.50 Zn'
_cod_database_code 7054465

loop_
_symmetry_equiv_pos_as_xyz
'x, y, z'
'-x, -y, -z'

loop_
_atom_site_label
_atom_site_type_symbol
_atom_site_fract_x
_atom_site_fract_y
_atom_site_fract_z
_atom_site_U_iso_or_equiv
_atom_site_adp_type
_atom_site_occupancy
_atom_site_symmetry_multiplicity
_atom_site_calc_flag
_atom_site_refinement_flags
Zn Zn 0.49939(3) 0.04833(2) 0.749563(18) 0.05096(11) Uani 1 1 d .
O1 O 0.3502(3) 0.36431(18) 0.80977(14) 0.0872(7) Uani 1 1 d .
O2 O 0.3984(2) 0.19691(15) 0.72669(11) 0.0599(5) Uani 1 1 d .
O3 O 0.6201(2) -0.03973(14) 0.84531(11) 0.0585(5) Uani 1 1 d .
O4 O 0.7161(2) -0.01771(16) 1.00064(12) 0.0767(6) Uani 1 1 d .
O5 O 1.1463(3) 0.18204(19) 1.04536(14) 0.0925(8) Uani 1 1 d D
H5B H 1.193(4) 0.129(2) 1.029(3) 0.139 Uiso 1 1 d D
O6 O 1.0803(3) 0.15518(19) 0.88989(14) 0.0941(8) Uani 1 1 d .
O7 O 0.6713(3) 0.5181(2) 0.86425(15) 0.0845(7) Uani 1 1 d .
H7A H 0.630(4) 0.532(3) 0.806(3) 0.127 Uiso 1 1 d .
O8 O 0.7534(3) 0.3826(2) 0.76640(14) 0.0979(8) Uani 1 1 d .
O9 O 0.5612(4) 0.5719(2) 0.7125(2) 0.1407(13) Uani 1 1 d .
H9 H 0.4863 0.5317 0.6771 0.211 Uiso 1 1 calc R
O10 O 1.2653(5) 0.3918(4) 0.6489(3) 0.0826(13) Uani 0.50 1 d PD
H10A H 1.2803 0.3884 0.7055 0.124 Uiso 0.50 1 d PR
O11 O 1.0557(6) 0.4511(5) 0.6683(3) 0.0988(17) Uani 0.50 1 d PD
O12 O 0.7337(5) 0.5500(5) 0.4164(3) 0.1081(19) Uani 0.50 1 d PD
O13 O 0.8186(5) 0.5708(4) 0.3002(3) 0.0854(14) Uani 0.50 1 d PD
H13D H 0.7349 0.5909 0.2814 0.128 Uiso 0.50 1 d PR
O1W O 0.7931(18) 0.5545(14) 0.6168(11) 0.122(5) Uani 0.50 1 d P
H1WA H 0.863(15) 0.544(13) 0.644(10) 0.182 Uiso 0.50 1 d P
H1WB H 0.79(2) 0.579(18) 0.608(14) 0.182 Uiso 0.50 1 d P
N1 N 0.8068(3) 0.13767(19) 0.71758(16) 0.0564(5) Uani 1 1 d .
H1 H 0.835(3) 0.193(2) 0.767(2) 0.068 Uiso 1 1 d .
N2 N 0.6830(2) 0.07126(17) 0.69510(13) 0.0502(5) Uani 1 1 d .
N3 N 0.4558(2) -0.08099(17) 0.61945(12) 0.0486(5) Uani 1 1 d .
N4 N 0.2819(2) -0.04013(18) 0.73114(14) 0.0587(5) Uani 1 1 d .
N5 N 0.1751(3) -0.0381(2) 0.77514(16) 0.0613(6) Uani 1 1 d .
H5A H 0.178(3) 0.015(3) 0.821(2) 0.074 Uiso 1 1 d .
N6 N 0.52958(19) 0.15694(15) 0.88460(12) 0.0394(4) Uani 1 1 d .
N7 N 0.8990(2) 0.31765(16) 0.91569(13) 0.0517(5) Uani 1 1 d .
N8 N 1.0000 0.5000 0.5000 0.0508(7) Uani 1 2 d SD
C1 C 1.0210(4) 0.1694(3) 0.6612(3) 0.0919(10) Uani 1 1 d .
H1B H 1.0469 0.2305 0.7209 0.138 Uiso 1 1 calc R
H1C H 1.0102 0.1978 0.6085 0.138 Uiso 1 1 calc R
H1D H 1.0964 0.1208 0.6610 0.138 Uiso 1 1 calc R
C2 C 0.8807(3) 0.1061(2) 0.6509(2) 0.0624(7) Uani 1 1 d .
C3 C 0.8001(3) 0.0127(2) 0.58139(19) 0.0635(7) Uani 1 1 d .
H3A H 0.8224 -0.0294 0.5256 0.076 Uiso 1 1 calc R
C4 C 0.6782(3) -0.0066(2) 0.61076(16) 0.0516(6) Uani 1 1 d .
C5 C 0.5538(3) -0.0932(2) 0.56864(15) 0.0519(6) Uani 1 1 d .
C6 C 0.5334(3) -0.1818(3) 0.48350(17) 0.0661(8) Uani 1 1 d .
H6A H 0.6014 -0.1896 0.4483 0.079 Uiso 1 1 calc R
C7 C 0.4113(4) -0.2571(3) 0.45246(18) 0.0800(10) Uani 1 1 d .
H7B H 0.3959 -0.3170 0.3957 0.096 Uiso 1 1 calc R
C8 C 0.3105(3) -0.2446(3) 0.50520(19) 0.0730(8) Uani 1 1 d .
H8A H 0.2272 -0.2955 0.4846 0.088 Uiso 1 1 calc R
C9 C 0.3366(3) -0.1544(2) 0.58950(16) 0.0545(6) Uani 1 1 d .
C10 C 0.2397(3) -0.1304(2) 0.65299(16) 0.0521(6) Uani 1 1 d .
C11 C 0.1084(3) -0.1838(2) 0.6485(2) 0.0644(7) Uani 1 1 d .
H11A H 0.0573 -0.2488 0.6010 0.077 Uiso 1 1 calc R
C12 C 0.0687(3) -0.1223(2) 0.7277(2) 0.0620(7) Uani 1 1 d .
C13 C -0.0599(4) -0.1342(3) 0.7631(3) 0.0870(10) Uani 1 1 d .
H13A H -0.0277 -0.1316 0.8291 0.131 Uiso 1 1 calc R
H13B H -0.1176 -0.2043 0.7245 0.131 Uiso 1 1 calc R
H13C H -0.1178 -0.0743 0.7586 0.131 Uiso 1 1 calc R
C14 C 0.4024(3) 0.2727(2) 0.80233(16) 0.0566(7) Uani 1 1 d .
C15 C 0.4767(3) 0.25474(19) 0.89643(15) 0.0473(6) Uani 1 1 d .
C16 C 0.4929(3) 0.3294(2) 0.98714(17) 0.0656(8) Uani 1 1 d .
H16A H 0.4565 0.3981 0.9951 0.079 Uiso 1 1 calc R
C17 C 0.5640(3) 0.3006(2) 1.06597(17) 0.0693(8) Uani 1 1 d .
H17A H 0.5766 0.3501 1.1279 0.083 Uiso 1 1 calc R
C18 C 0.6164(3) 0.1982(2) 1.05281(16) 0.0581(7) Uani 1 1 d .
H18A H 0.6636 0.1773 1.1054 0.070 Uiso 1 1 calc R
C19 C 0.5973(2) 0.12764(19) 0.96010(15) 0.0424(5) Uani 1 1 d .
C20 C 0.6486(3) 0.0133(2) 0.93254(16) 0.0497(6) Uani 1 1 d .
C21 C 1.0731(3) 0.2017(2) 0.96969(18) 0.0572(6) Uani 1 1 d .
C22 C 0.9808(3) 0.2956(2) 0.99205(17) 0.0531(6) Uani 1 1 d .
C23 C 0.9873(3) 0.3572(2) 1.08624(18) 0.0668(8) Uani 1 1 d .
H23B H 1.0438 0.3379 1.1374 0.080 Uiso 1 1 calc R
C24 C 0.9090(4) 0.4475(3) 1.10301(19) 0.0734(9) Uani 1 1 d .
H24B H 0.9112 0.4901 1.1655 0.088 Uiso 1 1 calc R
C25 C 0.8273(3) 0.4730(2) 1.02509(19) 0.0663(8) Uani 1 1 d .
H25B H 0.7746 0.5343 1.0341 0.080 Uiso 1 1 calc R
C26 C 0.8247(3) 0.4065(2) 0.93342(17) 0.0553(6) Uani 1 1 d .
C27 C 0.7438(3) 0.4316(2) 0.84526(19) 0.0626(7) Uani 1 1 d .
C28 C 0.5455(6) 0.6845(4) 0.7163(4) 0.1326(18) Uani 1 1 d .
H28A H 0.4502 0.7014 0.7223 0.199 Uiso 1 1 calc R
H28B H 0.5574 0.6942 0.6584 0.199 Uiso 1 1 calc R
H28C H 0.6184 0.7339 0.7710 0.199 Uiso 1 1 calc R
C29 C 1.148(2) 0.439(3) 0.6286(16) 0.055(3) Uani 0.50 1 d PD
C30 C 1.1301(5) 0.4622(3) 0.5326(3) 0.0492(11) Uani 0.50 1 d PD
C31 C 1.2383(5) 0.4495(4) 0.4868(4) 0.0602(13) Uani 0.50 1 d PD
H31A H 1.3296 0.4265 0.5143 0.072 Uiso 0.50 1 d PR
C32 C 1.2155(12) 0.4725(6) 0.4020(7) 0.074(4) Uani 0.50 1 d PD
H32A H 1.2900 0.4665 0.3691 0.089 Uiso 0.50 1 d PR
C33 C 1.0844(6) 0.5076(5) 0.3667(4) 0.0598(14) Uani 0.50 1 d PD
H33A H 1.0647 0.5255 0.3081 0.072 Uiso 0.50 1 d PR
C34 C 0.9801(5) 0.5162(3) 0.4157(3) 0.0469(11) Uani 0.50 1 d PD
C35 C 0.830(2) 0.551(3) 0.3802(19) 0.062(5) Uani 0.50 1 d PD

loop_
_atom_site_aniso_label
_atom_site_aniso_U_11
_atom_site_aniso_U_22
_atom_site_aniso_U_33
_atom_site_aniso_U_23
_atom_site_aniso_U_13
_atom_site_aniso_U_12
Zn 0.0691(2) 0.05205(18) 0.03111(14) 0.00866(11) 0.01703(12) 0.02646(14)
O1 0.1332(19) 0.0889(15) 0.0545(11) 0.0362(11) 0.0290(12) 0.0828(14)
O2 0.0784(12) 0.0762(12) 0.0348(8) 0.0254(8) 0.0196(8) 0.0453(10)
O3 0.0839(12) 0.0520(10) 0.0386(9) 0.0141(8) 0.0135(8) 0.0343(9)
O4 0.1172(16) 0.0712(12) 0.0423(9) 0.0259(9) 0.0099(10) 0.0544(12)
O5 0.149(2) 0.0896(16) 0.0520(11) 0.0350(11) 0.0293(12) 0.0791(15)
O6 0.136(2) 0.1001(16) 0.0492(11) 0.0236(11) 0.0254(12) 0.0822(15)
O7 0.1012(16) 0.1060(17) 0.0667(13) 0.0415(12) 0.0359(12) 0.0730(14)
O8 0.142(2) 0.0958(16) 0.0432(11) 0.0155(11) 0.0079(12) 0.0697(15)
O9 0.200(3) 0.112(2) 0.089(2) 0.0386(17) -0.009(2) 0.072(2)
O10 0.089(3) 0.122(4) 0.066(2) 0.065(3) 0.025(2) 0.058(3)
O11 0.114(4) 0.163(5) 0.064(3) 0.074(3) 0.048(3) 0.086(4)
O12 0.083(3) 0.205(6) 0.077(3) 0.089(4) 0.034(3) 0.070(4)
O13 0.102(3) 0.128(4) 0.055(2) 0.058(3) 0.030(2) 0.071(3)
O1W 0.140(10) 0.179(10) 0.094(6) 0.074(6) 0.070(6) 0.090(7)
N1 0.0689(15) 0.0553(13) 0.0478(12) 0.0146(10) 0.0223(11) 0.0232(12)
N2 0.0629(13) 0.0511(12) 0.0389(10) 0.0131(9) 0.0185(9) 0.0252(10)
N3 0.0615(13) 0.0561(12) 0.0286(9) 0.0131(8) 0.0118(9) 0.0292(10)
N4 0.0645(13) 0.0624(13) 0.0436(11) 0.0059(10) 0.0185(10) 0.0176(11)
N5 0.0728(15) 0.0628(15) 0.0502(12) 0.0124(11) 0.0265(12) 0.0209(13)
N6 0.0463(10) 0.0476(10) 0.0300(8) 0.0169(8) 0.0133(7) 0.0247(8)
N7 0.0694(13) 0.0483(11) 0.0409(10) 0.0161(9) 0.0178(9) 0.0254(10)
N8 0.0611(17) 0.0604(18) 0.0350(13) 0.0208(13) 0.0126(12) 0.0207(14)
C1 0.090(2) 0.105(3) 0.096(3) 0.040(2) 0.045(2) 0.021(2)
C2 0.0704(18) 0.0685(18) 0.0633(16) 0.0301(15) 0.0319(14) 0.0296(14)
C3 0.0841(19) 0.0707(18) 0.0517(15) 0.0237(14) 0.0390(14) 0.0379(15)
C4 0.0710(16) 0.0563(14) 0.0367(11) 0.0186(11) 0.0236(11) 0.0362(13)
C5 0.0708(16) 0.0579(15) 0.0298(10) 0.0153(10) 0.0151(11) 0.0346(13)
C6 0.086(2) 0.0778(19) 0.0329(12) 0.0109(12) 0.0211(13) 0.0368(17)
C7 0.094(2) 0.086(2) 0.0328(13) -0.0102(14) 0.0068(14) 0.0301(19)
C8 0.0714(18) 0.077(2) 0.0455(14) -0.0037(14) 0.0022(13) 0.0187(15)
C9 0.0617(16) 0.0593(15) 0.0341(11) 0.0094(11) 0.0043(11) 0.0252(13)
C10 0.0590(15) 0.0528(14) 0.0392(12) 0.0117(11) 0.0072(11) 0.0227(12)
C11 0.0693(18) 0.0548(16) 0.0599(16) 0.0107(13) 0.0119(14) 0.0108(14)
C12 0.0705(18) 0.0568(16) 0.0655(17) 0.0290(14) 0.0186(14) 0.0182(14)
C13 0.092(2) 0.089(2) 0.100(3) 0.043(2) 0.046(2) 0.0149(19)
C14 0.0726(17) 0.0686(16) 0.0381(12) 0.0246(12) 0.0195(11) 0.0437(14)
C15 0.0590(14) 0.0532(13) 0.0370(11) 0.0189(10) 0.0181(10) 0.0339(11)
C16 0.092(2) 0.0637(16) 0.0432(13) 0.0151(12) 0.0216(13) 0.0498(15)
C17 0.096(2) 0.0741(18) 0.0323(12) 0.0085(12) 0.0158(13) 0.0439(16)
C18 0.0757(17) 0.0662(16) 0.0320(11) 0.0180(11) 0.0094(11) 0.0315(13)
C19 0.0501(13) 0.0478(12) 0.0326(10) 0.0166(9) 0.0120(9) 0.0196(10)
C20 0.0644(15) 0.0496(13) 0.0393(12) 0.0200(11) 0.0131(11) 0.0256(11)
C21 0.0799(18) 0.0501(14) 0.0459(13) 0.0206(12) 0.0169(13) 0.0279(13)
C22 0.0736(17) 0.0493(14) 0.0441(12) 0.0215(11) 0.0204(12) 0.0243(12)
C23 0.100(2) 0.0666(17) 0.0444(13) 0.0265(13) 0.0263(14) 0.0360(16)
C24 0.110(2) 0.0772(19) 0.0439(14) 0.0207(14) 0.0352(15) 0.0454(18)
C25 0.087(2) 0.0670(17) 0.0563(15) 0.0219(14) 0.0342(15) 0.0427(15)
C26 0.0690(16) 0.0581(15) 0.0466(13) 0.0211(12) 0.0226(12) 0.0287(13)
C27 0.0729(18) 0.0655(17) 0.0515(15) 0.0195(13) 0.0178(13) 0.0334(14)
C28 0.194(5) 0.125(3) 0.147(4) 0.088(3) 0.102(4) 0.104(3)
C29 0.063(5) 0.076(7) 0.031(6) 0.025(4) 0.010(5) 0.031(6)
C30 0.066(3) 0.046(3) 0.036(2) 0.016(2) 0.011(2) 0.020(2)
C31 0.061(3) 0.072(4) 0.061(3) 0.034(3) 0.022(3) 0.032(3)
C32 0.072(7) 0.101(6) 0.077(7) 0.054(5) 0.036(5) 0.032(5)
C33 0.075(4) 0.075(4) 0.042(3) 0.030(3) 0.022(3) 0.023(3)
C34 0.064(3) 0.046(3) 0.031(2) 0.0155(19) 0.010(2) 0.018(2)
C35 0.088(10) 0.071(8) 0.041(5) 0.027(4) 0.030(5) 0.038(7)

loop_
_atom_type_symbol
_atom_type_description
_atom_type_scat_dispersion_real
_atom_type_scat_dispersion_imag
_atom_type_scat_source
C C 0.0033 0.0016 'International Tables Vol C Tables 4.2.6.8 and 6.1.1.4'
H H 0.0000 0.0000 'International Tables Vol C Tables 4.2.6.8 and 6.1.1.4'
N N 0.0061 0.0033 'International Tables Vol C Tables 4.2.6.8 and 6.1.1.4'
O O 0.0106 0.0060 'International Tables Vol C Tables 4.2.6.8 and 6.1.1.4'
Zn Zn 0.2839 1.4301 'International Tables Vol C Tables 4.2.6.8 and 6.1.1.4'

loop_
_geom_angle_atom_site_label_1
_geom_angle_atom_site_label_2
_geom_angle_atom_site_label_3
_geom_angle
_geom_angle_site_symmetry_1
_geom_angle_site_symmetry_3
N6 Zn N3 170.98(8) . .
N6 Zn N2 110.68(8) . .
N3 Zn N2 76.25(8) . .
N6 Zn O3 75.56(6) . .
N3 Zn O3 98.65(6) . .
N2 Zn O3 93.51(7) . .
N6 Zn O2 75.78(6) . .
N3 Zn O2 109.92(6) . .
N2 Zn O2 95.56(7) . .
O3 Zn O2 151.32(6) . .
N6 Zn N4 98.66(7) . .
N3 Zn N4 74.54(8) . .
N2 Zn N4 150.66(8) . .
O3 Zn N4 93.54(8) . .
O2 Zn N4 91.75(8) . .
C14 O2 Zn 113.94(14) . .
C20 O3 Zn 114.56(14) . .
C21 O5 H5B 109(3) . .
C27 O7 H7A 108(2) . .
C28 O9 H9 109.5 . .
C35 O10 O13 62.2(11) 2_766 2_766
C35 O10 C29 14(2) 2_766 .
O13 O10 C29 50.9(9) 2_766 .
C35 O10 O12 52.4(11) 2_766 2_766
O13 O10 O12 111.4(4) 2_766 2_766
C29 O10 O12 66.2(10) . 2_766
C35 O10 H10A 119.8 2_766 .
O13 O10 H10A 58.3 2_766 .
C29 O10 H10A 109.2 . .
O12 O10 H10A 152.5 2_766 .
C29 O11 O13 53.7(5) . 2_766
C29 O11 C34 67.3(4) . 2_766
O13 O11 C34 120.1(4) 2_766 2_766
C29 O11 C35 6(3) . 2_766
O13 O11 C35 56.4(4) 2_766 2_766
C34 O11 C35 63.8(4) 2_766 2_766
C29 O11 C33 123.7(5) . 2_766
O13 O11 C33 172.3(6) 2_766 2_766
C34 O11 C33 56.5(3) 2_766 2_766
C35 O11 C33 120.2(5) 2_766 2_766
C35 O12 C30 63.1(7) . 2_766
C35 O12 O10 57.0(7) . 2_766
C30 O12 O10 114.2(4) 2_766 2_766
C35 O12 C31 121.3(9) . 2_766
C30 O12 C31 58.8(3) 2_766 2_766
O10 O12 C31 149.4(6) 2_766 2_766
C35 O12 C29 5(2) . 2_766
C30 O12 C29 65.3(4) 2_766 2_766
O10 O12 C29 53.2(5) 2_766 2_766
C31 O12 C29 122.8(7) 2_766 2_766
C29 O13 O11 60.1(11) 2_766 2_766
C29 O13 O10 66.5(11) 2_766 2_766
O11 O13 O10 124.5(4) 2_766 2_766
C29 O13 C35 12(3) 2_766 .
O11 O13 C35 70.3(9) 2_766 .
O10 O13 C35 58.8(10) 2_766 .
C29 O13 H13D 119.0 2_766 .
O11 O13 H13D 175.6 2_766 .
O10 O13 H13D 53.5 2_766 .
C35 O13 H13D 109.3 . .
C33 O1W C31 106.1(10) 2_766 2_766
C33 O1W H1WA 25(10) 2_766 .
C31 O1W H1WA 123(10) 2_766 .
C33 O1W H1WB 131(10) 2_766 .
C31 O1W H1WB 54(10) 2_766 .
H1WA O1W H1WB 123(10) . .
N2 N1 C2 112.8(2) . .
N2 N1 H1 124(2) . .
C2 N1 H1 123(2) . .
N1 N2 C4 104.8(2) . .
N1 N2 Zn 141.48(15) . .
C4 N2 Zn 113.66(18) . .
C9 N3 C5 120.6(2) . .
C9 N3 Zn 120.64(15) . .
C5 N3 Zn 118.70(18) . .
C10 N4 N5 104.1(2) . .
C10 N4 Zn 113.77(17) . .
N5 N4 Zn 141.99(17) . .
C12 N5 N4 113.2(2) . .
C12 N5 H5A 128(2) . .
N4 N5 H5A 118(2) . .
C15 N6 C19 120.97(18) . .
C15 N6 Zn 119.47(14) . .
C19 N6 Zn 119.52(14) . .
C22 N7 C26 117.0(2) . .
N8 N8 C34 64(10) 2_766 2_766
N8 N8 C30 15(10) 2_766 .
C34 N8 C30 65.0(3) 2_766 .
N8 N8 C34 116(10) 2_766 .
C34 N8 C34 180.000(1) 2_766 .
C30 N8 C34 115.0(3) . .
N8 N8 C30 165(10) 2_766 2_766
C34 N8 C30 115.0(3) 2_766 2_766
C30 N8 C30 180.0(2) . 2_766
C34 N8 C30 65.0(3) . 2_766
C2 C1 H1B 109.5 . .
C2 C1 H1C 109.5 . .
H1B C1 H1C 109.5 . .
C2 C1 H1D 109.5 . .
H1B C1 H1D 109.5 . .
H1C C1 H1D 109.5 . .
N1 C2 C3 106.0(3) . .
N1 C2 C1 121.7(3) . .
C3 C2 C1 132.4(3) . .
C2 C3 C4 106.1(2) . .
C2 C3 H3A 127.0 . .
C4 C3 H3A 127.0 . .
N2 C4 C3 110.2(2) . .
N2 C4 C5 117.2(2) . .
C3 C4 C5 132.5(2) . .
N3 C5 C6 121.0(3) . .
N3 C5 C4 114.1(2) . .
C6 C5 C4 124.9(2) . .
C7 C6 C5 118.6(3) . .
C7 C6 H6A 120.7 . .
C5 C6 H6A 120.7 . .
C6 C7 C8 120.3(3) . .
C6 C7 H7B 119.9 . .
C8 C7 H7B 119.9 . .
C7 C8 C9 118.5(3) . .
C7 C8 H8A 120.8 . .
C9 C8 H8A 120.8 . .
N3 C9 C8 121.1(3) . .
N3 C9 C10 114.4(2) . .
C8 C9 C10 124.6(3) . .
N4 C10 C11 110.8(2) . .
N4 C10 C9 116.5(2) . .
C11 C10 C9 132.7(2) . .
C12 C11 C10 106.4(3) . .
C12 C11 H11A 126.8 . .
C10 C11 H11A 126.8 . .
N5 C12 C11 105.6(3) . .
N5 C12 C13 121.6(3) . .
C11 C12 C13 132.8(3) . .
C12 C13 H13A 109.5 . .
C12 C13 H13B 109.5 . .
H13A C13 H13B 109.5 . .
C12 C13 H13C 109.5 . .
H13A C13 H13C 109.5 . .
H13B C13 H13C 109.5 . .
O2 C14 O1 126.8(2) . .
O2 C14 C15 117.45(19) . .
O1 C14 C15 115.7(2) . .
N6 C15 C16 120.9(2) . .
N6 C15 C14 113.31(18) . .
C16 C15 C14 125.8(2) . .
C15 C16 C17 118.7(2) . .
C15 C16 H16A 120.6 . .
C17 C16 H16A 120.6 . .
C16 C17 C18 119.8(2) . .
C16 C17 H17A 120.1 . .
C18 C17 H17A 120.1 . .
C19 C18 C17 118.5(2) . .
C19 C18 H18A 120.8 . .
C17 C18 H18A 120.8 . .
N6 C19 C18 121.1(2) . .
N6 C19 C20 113.41(18) . .
C18 C19 C20 125.54(19) . .
O3 C20 O4 126.8(2) . .
O3 C20 C19 116.93(18) . .
O4 C20 C19 116.3(2) . .
O6 C21 O5 124.8(2) . .
O6 C21 C22 122.3(2) . .
O5 C21 C22 112.8(2) . .
N7 C22 C23 123.1(2) . .
N7 C22 C21 115.5(2) . .
C23 C22 C21 121.3(2) . .
C24 C23 C22 119.1(2) . .
C24 C23 H23B 120.5 . .
C22 C23 H23B 120.5 . .
C25 C24 C23 118.4(2) . .
C25 C24 H24B 120.8 . .
C23 C24 H24B 120.8 . .
C24 C25 C26 119.0(2) . .
C24 C25 H25B 120.5 . .
C26 C25 H25B 120.5 . .
N7 C26 C25 123.3(2) . .
N7 C26 C27 114.3(2) . .
C25 C26 C27 122.3(2) . .
O8 C27 O7 123.4(3) . .
O8 C27 C26 123.2(2) . .
O7 C27 C26 113.2(2) . .
O9 C28 H28A 109.5 . .
O9 C28 H28B 109.5 . .
H28A C28 H28B 109.5 . .
O9 C28 H28C 109.5 . .
H28A C28 H28C 109.5 . .
H28B C28 H28C 109.5 . .
C35 C29 O13 123(7) 2_766 2_766
C35 C29 O11 151(10) 2_766 .
O13 C29 O11 66.2(12) 2_766 .
C35 C29 O10 75(5) 2_766 .
O13 C29 O10 62.6(5) 2_766 .
O11 C29 O10 126.7(12) . .
C35 C29 C34 97(3) 2_766 2_766
O13 C29 C34 130(2) 2_766 2_766
O11 C29 C34 64.5(9) . 2_766
O10 C29 C34 167.4(19) . 2_766
C35 C29 O12 17(9) 2_766 2_766
O13 C29 O12 116.6(14) 2_766 2_766
O11 C29 O12 168(3) . 2_766
O10 C29 O12 60.5(9) . 2_766
C34 C29 O12 109.7(10) 2_766 2_766
C35 C29 C30 47(5) 2_766 .
O13 C29 C30 170(3) 2_766 .
O11 C29 C30 122.1(9) . .
O10 C29 C30 110.5(16) . .
C34 C29 C30 57.8(4) 2_766 .
O12 C29 C30 53.9(7) 2_766 .
C35 C30 N8 121.9(10) 2_766 .
C35 C30 O12 51.7(10) 2_766 2_766
N8 C30 O12 165.4(4) . 2_766
C35 C30 C31 113.8(10) 2_766 .
N8 C30 C31 123.7(4) . .
O12 C30 C31 62.5(3) 2_766 .
C35 C30 N8 121.9(10) 2_766 2_766
N8 C30 N8 0.0 . 2_766
O12 C30 N8 165.4(4) 2_766 2_766
C31 C30 N8 123.7(4) . 2_766
C35 C30 C34 66.1(9) 2_766 2_766
N8 C30 C34 56.0(2) . 2_766
O12 C30 C34 116.7(4) 2_766 2_766
C31 C30 C34 175.9(3) . 2_766
N8 C30 C34 56.0(2) 2_766 2_766
C35 C30 C29 10(2) 2_766 .
N8 C30 C29 114.1(8) . .
O12 C30 C29 60.8(8) 2_766 .
C31 C30 C29 122.1(8) . .
N8 C30 C29 114.1(8) 2_766 .
C34 C30 C29 58.2(8) 2_766 .
C30 C31 C32 119.1(6) . .
C30 C31 O12 58.7(3) . 2_766
C32 C31 O12 168.2(4) . 2_766
C30 C31 O1W 121.0(7) . 2_766
C32 C31 O1W 13.4(7) . 2_766
O12 C31 O1W 178.3(9) 2_766 2_766
C30 C31 H31A 120.6 . .
C32 C31 H31A 120.3 . .
O12 C31 H31A 62.9 2_766 .
O1W C31 H31A 117.0 2_766 .
O1W C32 C33 93(3) 2_766 .
O1W C32 C31 105(3) 2_766 .
C33 C32 C31 118.2(10) . .
O1W C32 H32A 73.7 2_766 .
C33 C32 H32A 120.6 . .
C31 C32 H32A 121.2 . .
C32 C33 C34 119.4(6) . .
C32 C33 O1W 14.5(9) . 2_766
C34 C33 O1W 122.8(7) . 2_766
C32 C33 O11 178.0(5) . 2_766
C34 C33 O11 59.7(3) . 2_766
O1W C33 O11 167.5(9) 2_766 2_766
C32 C33 H33A 120.8 . .
C34 C33 H33A 119.8 . .
O1W C33 H33A 115.4 2_766 .
O11 C33 H33A 60.2 2_766 .
N8 C34 N8 0.0 2_766 .
N8 C34 C33 124.4(4) 2_766 .
N8 C34 C33 124.4(4) . .
N8 C34 O11 169.8(4) 2_766 2_766
N8 C34 O11 169.8(4) . 2_766
C33 C34 O11 63.8(3) . 2_766
N8 C34 C30 59.0(2) 2_766 2_766
N8 C34 C30 59.0(2) . 2_766
C33 C34 C30 173.7(4) . 2_766
O11 C34 C30 112.2(4) 2_766 2_766
N8 C34 C29 123.0(9) 2_766 2_766
N8 C34 C29 123.0(9) . 2_766
C33 C34 C29 112.1(9) . 2_766
O11 C34 C29 48.3(9) 2_766 2_766
C30 C34 C29 64.1(9) 2_766 2_766
N8 C34 C35 112.6(8) 2_766 .
N8 C34 C35 112.6(8) . .
C33 C34 C35 123.0(8) . .
O11 C34 C35 59.3(8) 2_766 .
C30 C34 C35 53.7(8) 2_766 .
C29 C34 C35 11.8(18) 2_766 .
C29 C35 O12 158(10) 2_766 .
C29 C35 O10 91(5) 2_766 2_766
O12 C35 O10 70.6(11) . 2_766
C29 C35 O13 45(5) 2_766 .
O12 C35 O13 125.3(12) . .
O10 C35 O13 59.0(5) 2_766 .
C29 C35 C30 123(7) 2_766 2_766
O12 C35 C30 65.3(10) . 2_766
O10 C35 C30 128(2) 2_766 2_766
O13 C35 C30 169(2) . 2_766
C29 C35 O11 23(9) 2_766 2_766
O12 C35 O11 177(3) . 2_766
O10 C35 O11 108.9(12) 2_766 2_766
O13 C35 O11 53.3(9) . 2_766
C30 C35 O11 116.3(12) 2_766 2_766
C29 C35 C34 71(4) 2_766 .
O12 C35 C34 124.3(9) . .
O10 C35 C34 160(3) 2_766 .
O13 C35 C34 110.0(16) . .
C30 C35 C34 60.3(5) 2_766 .
O11 C35 C34 56.9(8) 2_766 .

loop_
_geom_bond_atom_site_label_1
_geom_bond_atom_site_label_2
_geom_bond_distance
_geom_bond_site_symmetry_2
Zn N6 2.0269(17) .
Zn N3 2.0729(18) .
Zn N2 2.168(2) .
Zn O3 2.2155(15) .
Zn O2 2.2206(16) .
Zn N4 2.241(2) .
O1 C14 1.260(3) .
O2 C14 1.239(3) .
O3 C20 1.238(3) .
O4 C20 1.251(3) .
O5 C21 1.283(3) .
O5 H5B 0.828(10) .
O6 C21 1.193(3) .
O7 C27 1.308(3) .
O7 H7A 0.94(4) .
O8 C27 1.194(3) .
O9 C28 1.424(4) .
O9 H9 0.8200 .
O10 C35 1.252(14) 2_766
O10 O13 1.254(5) 2_766
O10 C29 1.296(15) .
O10 O12 1.409(6) 2_766
O10 H10A 0.8500 .
O11 C29 1.18(2) .
O11 O13 1.245(6) 2_766
O11 C34 1.425(5) 2_766
O11 C35 1.46(2) 2_766
O11 C33 1.480(6) 2_766
O12 C35 1.18(2) .
O12 C30 1.371(6) 2_766
O12 O10 1.409(6) 2_766
O12 C31 1.424(6) 2_766
O12 C29 1.48(2) 2_766
O13 C29 1.096(13) 2_766
O13 O11 1.245(6) 2_766
O13 O10 1.254(5) 2_766
O13 C35 1.294(15) .
O13 H13D 0.8500 .
O1W C33 1.439(15) 2_766
O1W C31 1.508(16) 2_766
O1W H1WA 0.73(13) .
O1W H1WB 0.38(18) .
N1 N2 1.335(3) .
N1 C2 1.345(3) .
N1 H1 0.83(3) .
N2 C4 1.342(3) .
N3 C9 1.334(3) .
N3 C5 1.340(3) .
N4 C10 1.330(3) .
N4 N5 1.350(3) .
N5 C12 1.333(4) .
N5 H5A 0.80(3) .
N6 C15 1.329(3) .
N6 C19 1.330(2) .
N7 C22 1.335(3) .
N7 C26 1.341(3) .
N8 N8 0.0000 2_766
N8 C34 1.327(4) 2_766
N8 C30 1.371(4) .
N8 C34 1.327(4) .
N8 C30 1.371(4) 2_766
C1 C2 1.489(4) .
C1 H1B 0.9600 .
C1 H1C 0.9600 .
C1 H1D 0.9600 .
C2 C3 1.366(4) .
C3 C4 1.389(4) .
C3 H3A 0.9300 .
C4 C5 1.458(4) .
C5 C6 1.388(3) .
C6 C7 1.368(4) .
C6 H6A 0.9300 .
C7 C8 1.384(4) .
C7 H7B 0.9300 .
C8 C9 1.386(3) .
C8 H8A 0.9300 .
C9 C10 1.472(3) .
C10 C11 1.383(4) .
C11 C12 1.366(4) .
C11 H11A 0.9300 .
C12 C13 1.482(4) .
C13 H13A 0.9600 .
C13 H13B 0.9600 .
C13 H13C 0.9600 .
C14 C15 1.513(3) .
C15 C16 1.375(3) .
C16 C17 1.377(3) .
C16 H16A 0.9300 .
C17 C18 1.379(3) .
C17 H17A 0.9300 .
C18 C19 1.376(3) .
C18 H18A 0.9300 .
C19 C20 1.511(3) .
C21 C22 1.505(3) .
C22 C23 1.385(3) .
C23 C24 1.377(4) .
C23 H23B 0.9300 .
C24 C25 1.376(4) .
C24 H24B 0.9300 .
C25 C26 1.380(3) .
C25 H25B 0.9300 .
C26 C27 1.496(3) .
C28 H28A 0.9600 .
C28 H28B 0.9600 .
C28 H28C 0.9600 .
C29 C35 0.32(5) 2_766
C29 O13 1.096(13) 2_766
C29 C34 1.456(12) 2_766
C29 O12 1.48(2) 2_766
C29 C30 1.541(14) .
C30 C35 1.346(16) 2_766
C30 O12 1.371(6) 2_766
C30 C31 1.372(6) .
C30 N8 1.371(4) 2_766
C30 C34 1.450(7) 2_766
C31 C32 1.373(8) .
C31 O12 1.424(6) 2_766
C31 O1W 1.508(16) 2_766
C31 H31A 0.9599 .
C32 O1W 0.36(2) 2_766
C32 C33 1.373(8) .
C32 H32A 0.9600 .
C33 C34 1.375(6) .
C33 O1W 1.439(15) 2_766
C33 O11 1.481(6) 2_766
C33 H33A 0.9600 .
C34 N8 1.327(4) 2_766
C34 O11 1.425(5) 2_766
C34 C30 1.450(7) 2_766
C34 C29 1.456(12) 2_766
C34 C35 1.526(15) .
C35 C29 0.32(5) 2_766
C35 O10 1.252(14) 2_766
C35 C30 1.346(16) 2_766
C35 O11 1.46(2) 2_766

loop_
_geom_hbond_atom_site_label_D
_geom_hbond_atom_site_label_H
_geom_hbond_atom_site_label_A
_geom_hbond_distance_DH
_geom_hbond_distance_HA
_geom_hbond_distance_DA
_geom_hbond_angle_DHA
_geom_hbond_site_symmetry_A
N1 H1 N7 0.83(3) 2.24(3) 3.051(3) 167(3) .
N1 H1 O8 0.83(3) 2.55(3) 3.051(3) 120(2) .
N5 H5A O6 0.80(3) 2.13(3) 2.853(3) 150(3) 1_455
N5 H5A O4 0.80(3) 2.63(3) 3.135(3) 123(3) 2_657
O5 H5B O4 0.828(10) 1.676(11) 2.503(3) 178(5) 2_757
O7 H7A O9 0.94(4) 1.65(4) 2.581(3) 173(4) .
O9 H9 O12 0.82 2.22 3.032(7) 170.1 2_666
O9 H9 O10 0.82 2.58 3.316(6) 150.8 1_455
O10 H10A O1 0.85 1.68 2.507(4) 163.9 1_655
O13 H13D O1 0.85 1.68 2.368(4) 135.6 2_666

loop_
_geom_torsion_atom_site_label_1
_geom_torsion_atom_site_label_2
_geom_torsion_atom_site_label_3
_geom_torsion_atom_site_label_4
_geom_torsion
_geom_torsion_site_symmetry_1
_geom_torsion_site_symmetry_4
N6 Zn O2 C14 -1.88(19) . .
N3 Zn O2 C14 170.79(19) . .
N2 Zn O2 C14 -111.8(2) . .
O3 Zn O2 C14 -4.0(3) . .
N4 Zn O2 C14 96.6(2) . .
N6 Zn O3 C20 0.57(18) . .
N3 Zn O3 C20 -172.36(19) . .
N2 Zn O3 C20 111.03(19) . .
O2 Zn O3 C20 2.7(3) . .
N4 Zn O3 C20 -97.47(19) . .
C2 N1 N2 C4 0.5(3) . .
C2 N1 N2 Zn 178.89(19) . .
N6 Zn N2 N1 -5.8(3) . .
N3 Zn N2 N1 -179.8(3) . .
O3 Zn N2 N1 -81.7(2) . .
O2 Zn N2 N1 71.1(2) . .
N4 Zn N2 N1 174.7(2) . .
N6 Zn N2 C4 172.51(14) . .
N3 Zn N2 C4 -1.43(15) . .
O3 Zn N2 C4 96.62(15) . .
O2 Zn N2 C4 -110.62(15) . .
N4 Zn N2 C4 -7.0(2) . .
N6 Zn N3 C9 38.1(5) . .
N2 Zn N3 C9 179.03(18) . .
O3 Zn N3 C9 87.51(17) . .
O2 Zn N3 C9 -89.98(18) . .
N4 Zn N3 C9 -3.80(17) . .
N6 Zn N3 C5 -138.2(4) . .
N2 Zn N3 C5 2.79(15) . .
O3 Zn N3 C5 -88.73(16) . .
O2 Zn N3 C5 93.79(16) . .
N4 Zn N3 C5 179.97(17) . .
N6 Zn N4 C10 -170.38(17) . .
N3 Zn N4 C10 3.55(16) . .
N2 Zn N4 C10 9.1(3) . .
O3 Zn N4 C10 -94.46(17) . .
O2 Zn N4 C10 113.75(17) . .
N6 Zn N4 N5 5.1(3) . .
N3 Zn N4 N5 179.0(3) . .
N2 Zn N4 N5 -175.4(2) . .
O3 Zn N4 N5 81.0(3) . .
O2 Zn N4 N5 -70.8(3) . .
C10 N4 N5 C12 -0.4(3) . .
Zn N4 N5 C12 -176.1(2) . .
N3 Zn N6 C15 -128.1(4) . .
N2 Zn N6 C15 92.72(18) . .
O3 Zn N6 C15 -178.97(19) . .
O2 Zn N6 C15 2.09(17) . .
N4 Zn N6 C15 -87.52(19) . .
N3 Zn N6 C19 49.4(5) . .
N2 Zn N6 C19 -89.74(18) . .
O3 Zn N6 C19 -1.44(17) . .
O2 Zn N6 C19 179.62(18) . .
N4 Zn N6 C19 90.01(18) . .
N2 N1 C2 C3 -0.6(3) . .
N2 N1 C2 C1 179.3(2) . .
N1 C2 C3 C4 0.4(3) . .
C1 C2 C3 C4 -179.4(3) . .
N1 N2 C4 C3 -0.2(3) . .
Zn N2 C4 C3 -179.12(15) . .
N1 N2 C4 C5 179.00(19) . .
Zn N2 C4 C5 0.1(2) . .
C2 C3 C4 N2 -0.1(3) . .
C2 C3 C4 C5 -179.2(2) . .
C9 N3 C5 C6 0.5(3) . .
Zn N3 C5 C6 176.72(17) . .
C9 N3 C5 C4 -179.82(19) . .
Zn N3 C5 C4 -3.6(2) . .
N2 C4 C5 N3 2.2(3) . .
C3 C4 C5 N3 -178.8(2) . .
N2 C4 C5 C6 -178.1(2) . .
C3 C4 C5 C6 0.9(4) . .
N3 C5 C6 C7 -0.4(4) . .
C4 C5 C6 C7 180.0(2) . .
C5 C6 C7 C8 0.1(4) . .
C6 C7 C8 C9 0.0(5) . .
C5 N3 C9 C8 -0.3(3) . .
Zn N3 C9 C8 -176.49(19) . .
C5 N3 C9 C10 179.61(19) . .
Zn N3 C9 C10 3.4(3) . .
C7 C8 C9 N3 0.1(4) . .
C7 C8 C9 C10 -179.9(3) . .
N5 N4 C10 C11 0.0(3) . .
Zn N4 C10 C11 177.11(17) . .
N5 N4 C10 C9 179.9(2) . .
Zn N4 C10 C9 -3.0(3) . .
N3 C9 C10 N4 0.0(3) . .
C8 C9 C10 N4 179.9(2) . .
N3 C9 C10 C11 179.8(3) . .
C8 C9 C10 C11 -0.2(4) . .
N4 C10 C11 C12 0.4(3) . .
C9 C10 C11 C12 -179.5(2) . .
N4 N5 C12 C11 0.6(3) . .
N4 N5 C12 C13 -179.0(2) . .
C10 C11 C12 N5 -0.6(3) . .
C10 C11 C12 C13 178.9(3) . .
Zn O2 C14 O1 -178.2(3) . .
Zn O2 C14 C15 1.4(3) . .
C19 N6 C15 C16 1.3(4) . .
Zn N6 C15 C16 178.8(2) . .
C19 N6 C15 C14 -179.5(2) . .
Zn N6 C15 C14 -2.0(3) . .
O2 C14 C15 N6 0.2(4) . .
O1 C14 C15 N6 179.9(2) . .
O2 C14 C15 C16 179.4(3) . .
O1 C14 C15 C16 -1.0(4) . .
N6 C15 C16 C17 -0.6(4) . .
C14 C15 C16 C17 -179.7(3) . .
C15 C16 C17 C18 -0.4(5) . .
C16 C17 C18 C19 0.7(5) . .
C15 N6 C19 C18 -0.9(4) . .
Zn N6 C19 C18 -178.38(19) . .
C15 N6 C19 C20 179.5(2) . .
Zn N6 C19 C20 2.0(3) . .
C17 C18 C19 N6 -0.1(4) . .
C17 C18 C19 C20 179.5(3) . .
Zn O3 C20 O4 -179.6(2) . .
Zn O3 C20 C19 0.3(3) . .
N6 C19 C20 O3 -1.4(3) . .
C18 C19 C20 O3 179.0(3) . .
N6 C19 C20 O4 178.4(2) . .
C18 C19 C20 O4 -1.2(4) . .
C26 N7 C22 C23 2.3(4) . .
C26 N7 C22 C21 -174.7(2) . .
O6 C21 C22 N7 4.9(4) . .
O5 C21 C22 N7 -178.2(3) . .
O6 C21 C22 C23 -172.2(3) . .
O5 C21 C22 C23 4.7(4) . .
N7 C22 C23 C24 -1.7(5) . .
C21 C22 C23 C24 175.2(3) . .
C22 C23 C24 C25 -0.2(5) . .
C23 C24 C25 C26 1.2(5) . .
C22 N7 C26 C25 -1.2(4) . .
C22 N7 C26 C27 175.8(2) . .
C24 C25 C26 N7 -0.5(5) . .
C24 C25 C26 C27 -177.3(3) . .
N7 C26 C27 O8 -5.7(5) . .
C25 C26 C27 O8 171.4(3) . .
N7 C26 C27 O7 179.5(3) . .
C25 C26 C27 O7 -3.4(4) . .
O13 O11 C29 C35 -115(19) 2_766 2_766
C34 O11 C29 C35 54(18) 2_766 2_766
C33 O11 C29 C35 56(19) 2_766 2_766
C34 O11 C29 O13 170(2) 2_766 2_766
C35 O11 C29 O13 115(19) 2_766 2_766
C33 O11 C29 O13 171.1(7) 2_766 2_766
O13 O11 C29 O10 17(2) 2_766 .
C34 O11 C29 O10 -173(4) 2_766 .
C35 O11 C29 O10 133(21) 2_766 .
C33 O11 C29 O10 -171(2) 2_766 .
O13 O11 C29 C34 -170(2) 2_766 2_766
C35 O11 C29 C34 -54(17) 2_766 2_766
C33 O11 C29 C34 1.6(19) 2_766 2_766
O13 O11 C29 O12 -107(8) 2_766 2_766
C34 O11 C29 O12 63(6) 2_766 2_766
C35 O11 C29 O12 9(12) 2_766 2_766
C33 O11 C29 O12 64(8) 2_766 2_766
O13 O11 C29 C30 -173(4) 2_766 .
C34 O11 C29 C30 -4(2) 2_766 .
C35 O11 C29 C30 -58(16) 2_766 .
C33 O11 C29 C30 -2(4) 2_766 .
O13 O10 C29 C35 140(14) 2_766 2_766
O12 O10 C29 C35 -10(12) 2_766 2_766
C35 O10 C29 O13 -140(14) 2_766 2_766
O12 O10 C29 O13 -151(2) 2_766 2_766
C35 O10 C29 O11 -158(16) 2_766 .
O13 O10 C29 O11 -18(2) 2_766 .
O12 O10 C29 O11 -169(4) 2_766 .
C35 O10 C29 C34 52(7) 2_766 2_766
O13 O10 C29 C34 -168(14) 2_766 2_766
O12 O10 C29 C34 41(12) 2_766 2_766
C35 O10 C29 O12 10(12) 2_766 2_766
O13 O10 C29 O12 151(2) 2_766 2_766
C35 O10 C29 C30 31(10) 2_766 .
O13 O10 C29 C30 172(3) 2_766 .
O12 O10 C29 C30 21.1(14) 2_766 .
N8 N8 C30 C35 -88(46) 2_766 2_766
C34 N8 C30 C35 -4.4(19) 2_766 2_766
C34 N8 C30 C35 175.6(19) . 2_766
C30 N8 C30 C35 -10(33) 2_766 2_766
N8 N8 C30 O12 -148(10) 2_766 2_766
C34 N8 C30 O12 -64.0(16) 2_766 2_766
C34 N8 C30 O12 116.0(16) . 2_766
C30 N8 C30 O12 -70(32) 2_766 2_766
N8 N8 C30 C31 101(9) 2_766 .
C34 N8 C30 C31 -175.1(4) 2_766 .
C34 N8 C30 C31 4.9(4) . .
C30 N8 C30 C31 179(100) 2_766 .
C34 N8 C30 N8 84(100) 2_766 2_766
C34 N8 C30 N8 -96(100) . 2_766
C30 N8 C30 N8 78(100) 2_766 2_766
N8 N8 C30 C34 -84(9) 2_766 2_766
C34 N8 C30 C34 180.000(3) . 2_766
C30 N8 C30 C34 -6(32) 2_766 2_766
N8 N8 C30 C29 -82(43) 2_766 .
C34 N8 C30 C29 2.4(15) 2_766 .
C34 N8 C30 C29 -177.6(15) . .
C30 N8 C30 C29 -4(33) 2_766 .
O13 C29 C30 C35 2(3) 2_766 2_766
O11 C29 C30 C35 146(18) . 2_766
O10 C29 C30 C35 -43(13) . 2_766
C34 C29 C30 C35 142(16) 2_766 2_766
O12 C29 C30 C35 -21(14) 2_766 2_766
C35 C29 C30 N8 -144(14) 2_766 .
O13 C29 C30 N8 -142(15) 2_766 .
O11 C29 C30 N8 2(4) . .
O10 C29 C30 N8 172.5(16) . .
C34 C29 C30 N8 -2.3(15) 2_766 .
O12 C29 C30 N8 -164.6(5) 2_766 .
C35 C29 C30 O12 21(14) 2_766 2_766
O13 C29 C30 O12 23(15) 2_766 2_766
O11 C29 C30 O12 166(4) . 2_766
O10 C29 C30 O12 -22.8(15) . 2_766
C34 C29 C30 O12 162.3(16) 2_766 2_766
C35 C29 C30 C31 34(16) 2_766 .
O13 C29 C30 C31 36(16) 2_766 .
O11 C29 C30 C31 179(2) . .
O10 C29 C30 C31 -10(3) . .
C34 C29 C30 C31 175.2(4) 2_766 .
O12 C29 C30 C31 12.9(16) 2_766 .
C35 C29 C30 N8 -144(14) 2_766 2_766
O13 C29 C30 N8 -142(15) 2_766 2_766
O11 C29 C30 N8 2(4) . 2_766
O10 C29 C30 N8 172.5(16) . 2_766
C34 C29 C30 N8 -2.3(15) 2_766 2_766
O12 C29 C30 N8 -164.6(5) 2_766 2_766
C35 C29 C30 C34 -142(16) 2_766 2_766
O13 C29 C30 C34 -140(16) 2_766 2_766
O11 C29 C30 C34 4(2) . 2_766
O10 C29 C30 C34 175(3) . 2_766
O12 C29 C30 C34 -162.3(16) 2_766 2_766
C35 C30 C31 C32 -173.4(17) 2_766 .
N8 C30 C31 C32 -2.0(2) . .
O12 C30 C31 C32 -166.6(4) 2_766 .
N8 C30 C31 C32 -2.0(2) 2_766 .
C34 C30 C31 C32 -87(6) 2_766 .
C29 C30 C31 C32 -179.3(16) . .
C35 C30 C31 O12 -6.8(17) 2_766 2_766
N8 C30 C31 O12 164.6(5) . 2_766
N8 C30 C31 O12 164.6(5) 2_766 2_766
C34 C30 C31 O12 80(6) 2_766 2_766
C29 C30 C31 O12 -12.7(16) . 2_766
C35 C30 C31 O1W 171.3(19) 2_766 2_766
N8 C30 C31 O1W -17.3(10) . 2_766
O12 C30 C31 O1W 178.1(10) 2_766 2_766
N8 C30 C31 O1W -17.3(10) 2_766 2_766
C34 C30 C31 O1W -102(6) 2_766 2_766
C29 C30 C31 O1W 165.4(18) . 2_766
C30 C31 C32 O1W -102(4) . 2_766
O12 C31 C32 O1W -178(3) 2_766 2_766
C30 C31 C32 C33 0.1(3) . .
O12 C31 C32 C33 -76(3) 2_766 .
O1W C31 C32 C33 102(4) 2_766 .
O1W C32 C33 C34 108(4) 2_766 .
C31 C32 C33 C34 -1.4(5) . .
C31 C32 C33 O1W -109(4) . 2_766
O1W C32 C33 O11 171(15) 2_766 2_766
C31 C32 C33 O11 62(17) . 2_766
C34 N8 C34 N8 13(100) 2_766 2_766
C30 N8 C34 N8 17(63) . 2_766
C30 N8 C34 N8 -163(100) 2_766 2_766
N8 N8 C34 C33 -23(3) 2_766 .
C34 N8 C34 C33 -10(100) 2_766 .
C30 N8 C34 C33 -6.3(5) . .
C30 N8 C34 C33 173.7(5) 2_766 .
N8 N8 C34 O11 -165(5) 2_766 2_766
C34 N8 C34 O11 -153(100) 2_766 2_766
C30 N8 C34 O11 -149(2) . 2_766
C30 N8 C34 O11 31(2) 2_766 2_766
N8 N8 C34 C30 163(2) 2_766 2_766
C34 N8 C34 C30 176(100) 2_766 2_766
C30 N8 C34 C30 180.000(3) . 2_766
N8 N8 C34 C29 166(15) 2_766 2_766
C34 N8 C34 C29 179(100) 2_766 2_766
C30 N8 C34 C29 -177.3(17) . 2_766
C30 N8 C34 C29 2.7(17) 2_766 2_766
N8 N8 C34 C35 160(15) 2_766 .
C34 N8 C34 C35 172(100) 2_766 .
C30 N8 C34 C35 176.4(15) . .
C30 N8 C34 C35 -3.6(15) 2_766 .
C32 C33 C34 N8 4.8(6) . 2_766
O1W C33 C34 N8 21.3(12) 2_766 2_766
O11 C33 C34 N8 -173.1(5) 2_766 2_766
C32 C33 C34 N8 4.8(6) . .
O1W C33 C34 N8 21.3(12) 2_766 .
O11 C33 C34 N8 -173.1(5) 2_766 .
C32 C33 C34 O11 177.9(5) . 2_766
O1W C33 C34 O11 -165.6(11) 2_766 2_766
C32 C33 C34 C30 126(4) . 2_766
O1W C33 C34 C30 142(4) 2_766 2_766
O11 C33 C34 C30 -52(4) 2_766 2_766
C32 C33 C34 C29 176.6(16) . 2_766
O1W C33 C34 C29 -166.8(18) 2_766 2_766
O11 C33 C34 C29 -1.3(16) 2_766 2_766
C32 C33 C34 C35 -178.2(17) . .
O1W C33 C34 C35 -162(2) 2_766 .
O11 C33 C34 C35 3.9(17) 2_766 .
C30 O12 C35 C29 -118(28) 2_766 2_766
O10 O12 C35 C29 33(26) 2_766 2_766
C31 O12 C35 C29 -110(26) 2_766 2_766
C30 O12 C35 O10 -152(2) 2_766 2_766
C31 O12 C35 O10 -143.7(7) 2_766 2_766
C29 O12 C35 O10 -33(26) 2_766 2_766
C30 O12 C35 O13 -175(4) 2_766 .
O10 O12 C35 O13 -23(2) 2_766 .
C31 O12 C35 O13 -167(2) 2_766 .
C29 O12 C35 O13 -57(24) 2_766 .
O10 O12 C35 C30 152(2) 2_766 2_766
C31 O12 C35 C30 7.9(19) 2_766 2_766
C29 O12 C35 C30 118(28) 2_766 2_766
C30 O12 C35 O11 130(36) 2_766 2_766
O10 O12 C35 O11 -79(34) 2_766 2_766
C31 O12 C35 O11 138(34) 2_766 2_766
C29 O12 C35 O11 -112(22) 2_766 2_766
C30 O12 C35 C34 13(2) 2_766 .
O10 O12 C35 C34 164(4) 2_766 .
C31 O12 C35 C34 21(4) 2_766 .
C29 O12 C35 C34 131(30) 2_766 .
O11 O13 C35 C29 29(14) 2_766 2_766
O10 O13 C35 C29 -128(16) 2_766 2_766
C29 O13 C35 O12 154(18) 2_766 .
O11 O13 C35 O12 -177(4) 2_766 .
O10 O13 C35 O12 26(2) 2_766 .
C29 O13 C35 O10 128(16) 2_766 2_766
O11 O13 C35 O10 156.9(16) 2_766 2_766
C29 O13 C35 C30 -2(2) 2_766 2_766
O11 O13 C35 C30 27(14) 2_766 2_766
O10 O13 C35 C30 -130(15) 2_766 2_766
C29 O13 C35 O11 -29(14) 2_766 2_766
O10 O13 C35 O11 -156.9(16) 2_766 2_766
C29 O13 C35 C34 -33(13) 2_766 .
O11 O13 C35 C34 -4.0(16) 2_766 .
O10 O13 C35 C34 -161(3) 2_766 .
N8 C34 C35 C29 153(12) 2_766 2_766
N8 C34 C35 C29 153(12) . 2_766
C33 C34 C35 C29 -24(14) . 2_766
O11 C34 C35 C29 -20(12) 2_766 2_766
C30 C34 C35 C29 149(14) 2_766 2_766
N8 C34 C35 O12 -9(4) 2_766 .
N8 C34 C35 O12 -9(4) . .
C33 C34 C35 O12 173(2) . .
O11 C34 C35 O12 177(4) 2_766 .
C30 C34 C35 O12 -13(2) 2_766 .
C29 C34 C35 O12 -163(16) 2_766 .
N8 C34 C35 O10 123(7) 2_766 2_766
N8 C34 C35 O10 123(7) . 2_766
C33 C34 C35 O10 -54(8) . 2_766
O11 C34 C35 O10 -50(6) 2_766 2_766
C30 C34 C35 O10 120(8) 2_766 2_766
C29 C34 C35 O10 -30(7) 2_766 2_766
N8 C34 C35 O13 177.1(17) 2_766 .
N8 C34 C35 O13 177.1(17) . .
C33 C34 C35 O13 0(3) . .
O11 C34 C35 O13 3.8(15) 2_766 .
C30 C34 C35 O13 173(3) 2_766 .
C29 C34 C35 O13 24(11) 2_766 .
N8 C34 C35 C30 3.8(16) 2_766 2_766
N8 C34 C35 C30 3.8(16) . 2_766
C33 C34 C35 C30 -173.5(5) . 2_766
O11 C34 C35 C30 -169.4(19) 2_766 2_766
C29 C34 C35 C30 -149(14) 2_766 2_766
N8 C34 C35 O11 173.2(5) 2_766 2_766
N8 C34 C35 O11 173.2(5) . 2_766
C33 C34 C35 O11 -4.1(18) . 2_766
C30 C34 C35 O11 169.4(19) 2_766 2_766
C29 C34 C35 O11 20(12) 2_766 2_766
